data_2239414
loop_
_publ_author_name
'Palakshamurthy, B. S.'
'Devarajegowda, H. C.'
'Mohan, N. R.'
'Sreenivasa, S.'
'Suchetan, P. A.'

_publ_section_title
;
 6-(4-Fluorophenyl)-3-phenyl-7<i>H</i>-1,2,4-triazolo[3,4-<i>b</i>][1,3,4]thiadiazine
;
_journal_coeditor_code HB7198
_journal_issue 3
_journal_name_full 'Acta Crystallographica Section E'
_journal_page_first o375
_journal_paper_doi 10.1107/S1600536814003262
_journal_volume 70
_journal_year 2014
_chemical_formula_iupac 'C16 H11 F N4 S'
_chemical_formula_moiety 'C16 H11 F N4 S'
_chemical_formula_sum 'C16 H11 F N4 S'
_chemical_formula_weight 310.35
_chemical_melting_point 523
_chemical_name_systematic 6-(4-Fluorophenyl)-3-phenyl-7<i>H</i>-1,2,4-triazolo[3,4-<i>b</i>][1,3,4]thiadiazine
_space_group_IT_number 14
_symmetry_cell_setting monoclinic
_symmetry_space_group_name_Hall '-P 2ybc'
_symmetry_space_group_name_H-M 'P 1 21/c 1'
_atom_sites_solution_hydrogens geom
_atom_sites_solution_primary direct
_atom_sites_solution_secondary difmap
_audit_creation_method SHELXL-97
_cell_angle_alpha 90.00
_cell_angle_beta 91.076(3)
_cell_angle_gamma 90.00
_cell_formula_units_Z 4
_cell_length_a 15.088(2)
_cell_length_b 13.464(2)
_cell_length_c 7.0557(12)
_cell_measurement_reflns_used 199
_cell_measurement_temperature 294(2)
_cell_measurement_theta_max 26
_cell_measurement_theta_min 1.2
_cell_volume 1433.1(4)
_computing_cell_refinement 'APEX2 and SAINT-Plus (Bruker, 2009)'
_computing_data_collection 'APEX2 (Bruker, 2009)'
_computing_data_reduction 'SAINT-Plus and XPREP (Bruker, 2009)'
_computing_molecular_graphics
;
ORTEP-3 for Windows (Farrugia, 2012) and
Mercury (Macrae <i>et al.</i>, 2008)
;
_computing_publication_material 'SHELXL97 (Sheldrick, 2008)'
_computing_structure_refinement 'SHELXL97 (Sheldrick, 2008)'
_computing_structure_solution 'SHELXS97 (Sheldrick, 2008)'
_diffrn_ambient_temperature 294(2)
_diffrn_detector_area_resol_mean 1.6
_diffrn_measured_fraction_theta_full 0.763
_diffrn_measured_fraction_theta_max 0.763
_diffrn_measurement_device_type 'Bruker APEXII CCD'
_diffrn_measurement_method 'phi and \w scans'
_diffrn_radiation_monochromator graphite
_diffrn_radiation_source 'fine-focus sealed tube'
_diffrn_radiation_type MoK\a
_diffrn_radiation_wavelength 0.71073
_diffrn_reflns_av_R_equivalents 0.0597
_diffrn_reflns_av_sigmaI/netI 0.0629
_diffrn_reflns_limit_h_max 18
_diffrn_reflns_limit_h_min -18
_diffrn_reflns_limit_k_max 16
_diffrn_reflns_limit_k_min -16
_diffrn_reflns_limit_l_max 8
_diffrn_reflns_limit_l_min -8
_diffrn_reflns_number 9962
_diffrn_reflns_theta_full 26.00
_diffrn_reflns_theta_max 26.00
_diffrn_reflns_theta_min 2.03
_diffrn_standards_decay_% 1.3
_diffrn_standards_interval_count 23
_diffrn_standards_interval_time 22
_exptl_absorpt_coefficient_mu 0.238
_exptl_absorpt_correction_T_max 0.9584
_exptl_absorpt_correction_T_min 0.9385
_exptl_absorpt_correction_type multi-scan
_exptl_absorpt_process_details '(SADABS; Sheldrick, 2007)'
_exptl_crystal_colour colourless
_exptl_crystal_density_diffrn 1.438
_exptl_crystal_density_method 'not measured'
_exptl_crystal_description Prism
_exptl_crystal_F_000 640
_exptl_crystal_size_max 0.27
_exptl_crystal_size_mid 0.23
_exptl_crystal_size_min 0.18
_refine_diff_density_max 0.191
_refine_diff_density_min -0.222
_refine_ls_extinction_method none
_refine_ls_goodness_of_fit_ref 0.942
_refine_ls_hydrogen_treatment constr
_refine_ls_matrix_type full
_refine_ls_number_constraints 11
_refine_ls_number_parameters 199
_refine_ls_number_reflns 2154
_refine_ls_number_restraints 0
_refine_ls_restrained_S_all 0.942
_refine_ls_R_factor_all 0.0747
_refine_ls_R_factor_gt 0.0529
_refine_ls_shift/su_max 0.000
_refine_ls_shift/su_mean 0.000
_refine_ls_structure_factor_coef Fsqd
_refine_ls_weighting_details 'calc w=1/[\s^2^(Fo^2^)+(0.0688P)^2^] where P=(Fo^2^+2Fc^2^)/3'
_refine_ls_weighting_scheme calc
_refine_ls_wR_factor_gt 0.1230
_refine_ls_wR_factor_ref 0.1338
_reflns_number_gt 1630
_reflns_number_total 2154
_reflns_threshold_expression I>2\s(I)
_cod_data_source_file hb7198sup1.cif
_cod_data_source_block I
_cod_original_cell_volume 1433.0(4)
_cod_original_sg_symbol_H-M 'P 21/c'
_cod_database_code 2239414
_cod_database_fobs_code 2239414

loop_
_symmetry_equiv_pos_as_xyz
'x, y, z'
'-x, y+1/2, -z+1/2'
'-x, -y, -z'
'x, -y-1/2, z-1/2'

loop_
_atom_site_type_symbol
_atom_site_label
_atom_site_fract_x
_atom_site_fract_y
_atom_site_fract_z
_atom_site_U_iso_or_equiv
_atom_site_adp_type
_atom_site_calc_flag
_atom_site_refinement_flags
_atom_site_occupancy
_atom_site_symmetry_multiplicity
S S1 1.01380(5) 0.90521(5) 0.19233(12) 0.0434(2) Uani d . 1 1
N N3 0.86107(14) 0.80121(14) 0.1963(3) 0.0328(5) Uani d . 1 1
N N2 0.97880(15) 0.70583(16) 0.2103(4) 0.0444(6) Uani d . 1 1
N N1 0.90331(15) 0.64596(17) 0.2066(4) 0.0416(6) Uani d . 1 1
N N4 0.80738(14) 0.88156(15) 0.1519(3) 0.0330(5) Uani d . 1 1
C C10 0.83938(16) 0.96827(18) 0.1890(4) 0.0321(6) Uani d . 1 1
C C7 0.83399(17) 0.70319(18) 0.1968(4) 0.0340(6) Uani d . 1 1
C C6 0.74169(17) 0.66820(19) 0.1859(4) 0.0351(6) Uani d . 1 1
C C9 0.92724(16) 0.9844(2) 0.2857(4) 0.0391(6) Uani d . 1 1
H H9A 0.9215 0.9715 0.4202 0.047 Uiso calc R 1 1
H H9B 0.9444 1.0533 0.2709 0.047 Uiso calc R 1 1
C C11 0.78112(17) 1.05326(18) 0.1437(4) 0.0343(6) Uani d . 1 1
C C8 0.95214(16) 0.79732(19) 0.2038(4) 0.0357(6) Uani d . 1 1
F F1 0.61197(13) 1.28437(13) 0.0296(4) 0.0784(7) Uani d . 1 1
C C5 0.7266(2) 0.5726(2) 0.1183(4) 0.0450(7) Uani d . 1 1
H H5 0.7739 0.5326 0.0841 0.054 Uiso calc R 1 1
C C15 0.6392(2) 1.1137(2) 0.0357(5) 0.0543(8) Uani d . 1 1
H H15 0.5822 1.1019 -0.0114 0.065 Uiso calc R 1 1
C C1 0.67026(18) 0.7263(2) 0.2400(5) 0.0432(7) Uani d . 1 1
H H1 0.6800 0.7897 0.2881 0.052 Uiso calc R 1 1
C C16 0.69570(18) 1.0365(2) 0.0751(5) 0.0458(7) Uani d . 1 1
H H16 0.6764 0.9716 0.0556 0.055 Uiso calc R 1 1
C C2 0.5845(2) 0.6898(2) 0.2223(6) 0.0571(9) Uani d . 1 1
H H2 0.5366 0.7289 0.2570 0.068 Uiso calc R 1 1
C C12 0.80794(19) 1.1509(2) 0.1700(5) 0.0473(7) Uani d . 1 1
H H12 0.8653 1.1640 0.2139 0.057 Uiso calc R 1 1
C C3 0.5708(2) 0.5959(2) 0.1535(6) 0.0597(9) Uani d . 1 1
H H3 0.5133 0.5714 0.1412 0.072 Uiso calc R 1 1
C C14 0.6683(2) 1.2082(2) 0.0669(5) 0.0510(8) Uani d . 1 1
C C13 0.7514(2) 1.2285(2) 0.1325(6) 0.0559(9) Uani d . 1 1
H H13 0.7697 1.2938 0.1517 0.067 Uiso calc R 1 1
C C4 0.6409(2) 0.5377(2) 0.1024(5) 0.0583(9) Uani d . 1 1
H H4 0.6306 0.4739 0.0566 0.070 Uiso calc R 1 1

loop_
_atom_site_aniso_label
_atom_site_aniso_U_11
_atom_site_aniso_U_22
_atom_site_aniso_U_33
_atom_site_aniso_U_12
_atom_site_aniso_U_13
_atom_site_aniso_U_23
S1 0.0270(3) 0.0420(4) 0.0614(5) -0.0019(3) 0.0009(3) 0.0042(3)
N3 0.0284(11) 0.0298(11) 0.0401(12) 0.0015(9) -0.0039(9) -0.0011(9)
N2 0.0332(12) 0.0383(13) 0.0616(16) 0.0045(10) -0.0029(11) 0.0027(11)
N1 0.0375(12) 0.0335(12) 0.0535(14) 0.0038(10) -0.0051(11) 0.0004(11)
N4 0.0289(11) 0.0295(11) 0.0406(12) 0.0041(9) -0.0034(9) -0.0001(9)
C10 0.0302(12) 0.0313(13) 0.0349(13) -0.0028(10) 0.0005(11) -0.0021(11)
C7 0.0375(14) 0.0303(13) 0.0340(13) 0.0012(11) -0.0024(11) -0.0027(10)
C6 0.0353(13) 0.0323(13) 0.0376(14) -0.0041(11) -0.0029(11) 0.0018(11)
C9 0.0326(13) 0.0348(14) 0.0494(16) -0.0012(11) -0.0055(12) -0.0004(12)
C11 0.0322(13) 0.0318(13) 0.0387(14) 0.0002(11) -0.0001(11) -0.0007(11)
C8 0.0286(13) 0.0366(14) 0.0418(15) 0.0009(11) -0.0015(11) 0.0019(11)
F1 0.0629(12) 0.0484(11) 0.123(2) 0.0259(9) -0.0115(13) 0.0061(12)
C5 0.0494(17) 0.0335(14) 0.0520(18) -0.0018(13) 0.0006(14) -0.0031(13)
C15 0.0394(16) 0.0508(18) 0.072(2) 0.0069(14) -0.0123(16) -0.0005(16)
C1 0.0391(14) 0.0401(15) 0.0504(17) -0.0038(12) -0.0037(13) -0.0075(13)
C16 0.0376(15) 0.0344(14) 0.065(2) 0.0021(12) -0.0100(15) -0.0013(13)
C2 0.0392(16) 0.059(2) 0.073(2) -0.0003(15) -0.0022(16) -0.0074(17)
C12 0.0388(15) 0.0372(15) 0.0656(19) 0.0006(13) -0.0069(14) -0.0013(15)
C3 0.0426(17) 0.061(2) 0.075(2) -0.0164(15) -0.0093(17) -0.0050(18)
C14 0.0467(16) 0.0428(16) 0.064(2) 0.0178(14) 0.0001(15) 0.0044(15)
C13 0.0521(17) 0.0326(15) 0.083(2) 0.0020(13) -0.0015(18) -0.0027(15)
C4 0.061(2) 0.0440(17) 0.070(2) -0.0170(16) -0.0060(18) -0.0085(16)

loop_
_atom_type_symbol
_atom_type_description
_atom_type_scat_dispersion_real
_atom_type_scat_dispersion_imag
_atom_type_scat_source
C C 0.0033 0.0016 'International Tables Vol C Tables 4.2.6.8 and 6.1.1.4'
H H 0.0000 0.0000 'International Tables Vol C Tables 4.2.6.8 and 6.1.1.4'
N N 0.0061 0.0033 'International Tables Vol C Tables 4.2.6.8 and 6.1.1.4'
F F 0.0171 0.0103 'International Tables Vol C Tables 4.2.6.8 and 6.1.1.4'
S S 0.1246 0.1234 'International Tables Vol C Tables 4.2.6.8 and 6.1.1.4'

loop_
_geom_angle_atom_site_label_1
_geom_angle_atom_site_label_2
_geom_angle_atom_site_label_3
_geom_angle
C8 S1 C9 94.87(13)
C8 N3 C7 105.0(2)
C8 N3 N4 128.2(2)
C7 N3 N4 125.1(2)
C8 N2 N1 107.2(2)
C7 N1 N2 108.3(2)
C10 N4 N3 116.5(2)
N4 C10 C11 116.1(2)
N4 C10 C9 123.4(2)
C11 C10 C9 120.4(2)
N1 C7 N3 109.2(2)
N1 C7 C6 125.0(2)
N3 C7 C6 125.8(2)
C1 C6 C5 119.5(3)
C1 C6 C7 122.9(2)
C5 C6 C7 117.6(2)
C10 C9 S1 112.70(19)
C10 C9 H9A 109.1
S1 C9 H9A 109.1
C10 C9 H9B 109.1
S1 C9 H9B 109.1
H9A C9 H9B 107.8
C16 C11 C12 117.9(3)
C16 C11 C10 119.7(2)
C12 C11 C10 122.4(2)
N2 C8 N3 110.3(2)
N2 C8 S1 129.3(2)
N3 C8 S1 120.31(19)
C4 C5 C6 119.4(3)
C4 C5 H5 120.3
C6 C5 H5 120.3
C14 C15 C16 118.6(3)
C14 C15 H15 120.7
C16 C15 H15 120.7
C6 C1 C2 120.2(3)
C6 C1 H1 119.9
C2 C1 H1 119.9
C15 C16 C11 121.2(3)
C15 C16 H16 119.4
C11 C16 H16 119.4
C3 C2 C1 119.6(3)
C3 C2 H2 120.2
C1 C2 H2 120.2
C13 C12 C11 121.1(3)
C13 C12 H12 119.4
C11 C12 H12 119.4
C2 C3 C4 120.6(3)
C2 C3 H3 119.7
C4 C3 H3 119.7
F1 C14 C13 119.1(3)
F1 C14 C15 118.5(3)
C13 C14 C15 122.4(3)
C14 C13 C12 118.7(3)
C14 C13 H13 120.6
C12 C13 H13 120.6
C3 C4 C5 120.7(3)
C3 C4 H4 119.6
C5 C4 H4 119.6

loop_
_geom_bond_atom_site_label_1
_geom_bond_atom_site_label_2
_geom_bond_distance
S1 C8 1.728(3)
S1 C9 1.819(3)
N3 C8 1.375(3)
N3 C7 1.382(3)
N3 N4 1.384(3)
N2 C8 1.296(3)
N2 N1 1.395(3)
N1 C7 1.300(3)
N4 C10 1.288(3)
C10 C11 1.474(3)
C10 C9 1.495(3)
C7 C6 1.471(4)
C6 C1 1.391(4)
C6 C5 1.390(4)
C9 H9A 0.9700
C9 H9B 0.9700
C11 C16 1.387(4)
C11 C12 1.387(4)
F1 C14 1.354(3)
C5 C4 1.378(4)
C5 H5 0.9300
C15 C14 1.362(4)
C15 C16 1.370(4)
C15 H15 0.9300
C1 C2 1.388(4)
C1 H1 0.9300
C16 H16 0.9300
C2 C3 1.369(4)
C2 H2 0.9300
C12 C13 1.371(4)
C12 H12 0.9300
C3 C4 1.371(5)
C3 H3 0.9300
C14 C13 1.356(5)
C13 H13 0.9300
C4 H4 0.9300

loop_
_geom_hbond_atom_site_label_D
_geom_hbond_atom_site_label_H
_geom_hbond_atom_site_label_A
_geom_hbond_site_symmetry_A
_geom_hbond_distance_DH
_geom_hbond_distance_HA
_geom_hbond_distance_DA
_geom_hbond_angle_DHA
C9 H9B N2 2_755 0.97 2.36 3.301(3) 164
C12 H12 N2 2_755 0.93 2.47 3.393(4) 173
C4 H4 F1 1_545 0.93 2.57 3.475(4) 164
C1 H1 Cg3 4_576 0.93 2.93 3.598(3) 130

loop_
_geom_torsion_atom_site_label_1
_geom_torsion_atom_site_label_2
_geom_torsion_atom_site_label_3
_geom_torsion_atom_site_label_4
_geom_torsion
C8 N2 N1 C7 0.4(3)
C8 N3 N4 C10 -28.0(4)
C7 N3 N4 C10 168.8(2)
N3 N4 C10 C11 -179.2(2)
N3 N4 C10 C9 -3.7(4)
N2 N1 C7 N3 -0.8(3)
N2 N1 C7 C6 178.6(3)
C8 N3 C7 N1 0.9(3)
N4 N3 C7 N1 167.3(2)
C8 N3 C7 C6 -178.5(3)
N4 N3 C7 C6 -12.1(4)
N1 C7 C6 C1 157.2(3)
N3 C7 C6 C1 -23.5(4)
N1 C7 C6 C5 -22.7(4)
N3 C7 C6 C5 156.5(3)
N4 C10 C9 S1 44.7(3)
C11 C10 C9 S1 -140.1(2)
C8 S1 C9 C10 -48.7(2)
N4 C10 C11 C16 3.3(4)
C9 C10 C11 C16 -172.2(3)
N4 C10 C11 C12 -177.8(3)
C9 C10 C11 C12 6.7(4)
N1 N2 C8 N3 0.1(3)
N1 N2 C8 S1 -176.5(2)
C7 N3 C8 N2 -0.6(3)
N4 N3 C8 N2 -166.4(3)
C7 N3 C8 S1 176.35(19)
N4 N3 C8 S1 10.5(4)
C9 S1 C8 N2 -158.0(3)
C9 S1 C8 N3 25.7(2)
C1 C6 C5 C4 1.3(5)
C7 C6 C5 C4 -178.8(3)
C5 C6 C1 C2 -1.5(5)
C7 C6 C1 C2 178.6(3)
C14 C15 C16 C11 -0.6(5)
C12 C11 C16 C15 -0.4(5)
C10 C11 C16 C15 178.5(3)
C6 C1 C2 C3 0.8(5)
C16 C11 C12 C13 1.1(5)
C10 C11 C12 C13 -177.9(3)
C1 C2 C3 C4 0.2(6)
C16 C15 C14 F1 -179.3(3)
C16 C15 C14 C13 1.1(6)
F1 C14 C13 C12 180.0(3)
C15 C14 C13 C12 -0.5(6)
C11 C12 C13 C14 -0.6(5)
C2 C3 C4 C5 -0.4(6)
C6 C5 C4 C3 -0.4(5)
